data_7200324
loop_
_publ_author_name
'Xu, Guan-Cheng'
'Hua, Qin'
'Okamura, Taka-aki'
'Bai, Zheng-Shuai'
'Ding, Yu-Jie'
'Huang, Yong-Qing'
'Liu, Guang-Xiang'
'Sun, Wei-Yin'
'Ueyama, Norikazu'

_publ_section_title
;
 Cadmium(ii) coordination polymers with flexible tetradentate ligand
 1,2,4,5-tetrakis(imidazol-1-ylmethyl)benzene: anion effect and
 reversible anion exchange property
;
_journal_issue 2
_journal_name_full CrystEngComm
_journal_page_first 261
_journal_paper_doi 10.1039/b813220h
_journal_volume 11
_journal_year 2009
_chemical_formula_moiety 'C22 H22 N8, 4(H2 O)'
_chemical_formula_sum 'C22 H30 N8 O4'
_chemical_formula_weight 470.54
_chemical_name_systematic
;
?
;
_space_group_IT_number 14
_symmetry_cell_setting monoclinic
_symmetry_space_group_name_Hall '-P 2ybc'
_symmetry_space_group_name_H-M 'P 1 21/c 1'
_atom_sites_solution_hydrogens geom
_atom_sites_solution_primary direct
_atom_sites_solution_secondary difmap
_audit_creation_method SHELXL-97
_cell_angle_alpha 90.00
_cell_angle_beta 97.859(4)
_cell_angle_gamma 90.00
_cell_formula_units_Z 2
_cell_length_a 7.3641(18)
_cell_length_b 18.938(5)
_cell_length_c 8.707(2)
_cell_measurement_reflns_used 834
_cell_measurement_temperature 293(2)
_cell_measurement_theta_max 27.42
_cell_measurement_theta_min 2.99
_cell_volume 1202.9(5)
_computing_cell_refinement 'Bruker SMART'
_computing_data_collection 'Bruker SMART'
_computing_data_reduction 'Bruker SAINT'
_computing_molecular_graphics 'Bruker SHELXTL'
_computing_publication_material 'Bruker SHELXTL'
_computing_structure_refinement 'Bruker SHELXTL'
_computing_structure_solution 'Bruker SHELXTL'
_diffrn_ambient_temperature 293(2)
_diffrn_measured_fraction_theta_full 0.995
_diffrn_measured_fraction_theta_max 0.995
_diffrn_measurement_device_type 'CCD area detector'
_diffrn_measurement_method 'phi and omega scans'
_diffrn_radiation_monochromator graphite
_diffrn_radiation_source 'fine-focus sealed tube'
_diffrn_radiation_type MoK\a
_diffrn_radiation_wavelength 0.71073
_diffrn_reflns_av_R_equivalents 0.0218
_diffrn_reflns_av_sigmaI/netI 0.0234
_diffrn_reflns_limit_h_max 7
_diffrn_reflns_limit_h_min -8
_diffrn_reflns_limit_k_max 20
_diffrn_reflns_limit_k_min -22
_diffrn_reflns_limit_l_max 10
_diffrn_reflns_limit_l_min -10
_diffrn_reflns_number 5831
_diffrn_reflns_theta_full 25.00
_diffrn_reflns_theta_max 25.00
_diffrn_reflns_theta_min 2.15
_exptl_absorpt_coefficient_mu 0.093
_exptl_absorpt_correction_T_max 0.9817
_exptl_absorpt_correction_T_min 0.9727
_exptl_absorpt_correction_type multi-scan
_exptl_absorpt_process_details sadabs
_exptl_crystal_colour colorless
_exptl_crystal_density_diffrn 1.299
_exptl_crystal_density_method 'not measured'
_exptl_crystal_description block
_exptl_crystal_F_000 500
_exptl_crystal_size_max 0.30
_exptl_crystal_size_mid 0.24
_exptl_crystal_size_min 0.20
_refine_diff_density_max 0.149
_refine_diff_density_min -0.205
_refine_diff_density_rms 0.042
_refine_ls_extinction_method none
_refine_ls_goodness_of_fit_ref 1.000
_refine_ls_hydrogen_treatment mixed
_refine_ls_matrix_type full
_refine_ls_number_parameters 170
_refine_ls_number_reflns 2114
_refine_ls_number_restraints 0
_refine_ls_restrained_S_all 1.000
_refine_ls_R_factor_all 0.0466
_refine_ls_R_factor_gt 0.0436
_refine_ls_shift/su_max 0.000
_refine_ls_shift/su_mean 0.000
_refine_ls_structure_factor_coef Fsqd
_refine_ls_weighting_details 'calc w=1/[\s^2^(Fo^2^)+(0.0825P)^2^+0.2777P] where P=(Fo^2^+2Fc^2^)/3'
_refine_ls_weighting_scheme calc
_refine_ls_wR_factor_gt 0.1242
_refine_ls_wR_factor_ref 0.1273
_reflns_number_gt 1984
_reflns_number_total 2114
_reflns_threshold_expression >2sigma(I)
_cod_data_source_file b813220h.txt
_cod_data_source_block L
_cod_depositor_comments
;
The following automatic conversions were performed:
'_symmetry_cell_setting' value 'Monoclinic' changed to 'monoclinic'
according to '/home/saulius/struct/CIF-dictionaries/cif_core.dic'
dictionary named 'cif_core.dic' version 2.4.1 from 2010-06-29.

Automatic conversion script
Id: cif_fix_enum 1527 2010-12-29 10:47:43Z saulius 
;
_cod_original_cell_volume 1202.8(5)
_cod_original_sg_symbol_H-M 'P 21/c'
_cod_database_code 7200324

loop_
_symmetry_equiv_pos_as_xyz
'x, y, z'
'-x, y+1/2, -z+1/2'
'-x, -y, -z'
'x, -y-1/2, z-1/2'

loop_
_atom_site_label
_atom_site_type_symbol
_atom_site_fract_x
_atom_site_fract_y
_atom_site_fract_z
_atom_site_U_iso_or_equiv
_atom_site_adp_type
_atom_site_occupancy
_atom_site_symmetry_multiplicity
_atom_site_calc_flag
_atom_site_refinement_flags
_atom_site_disorder_assembly
_atom_site_disorder_group
C1 C 0.07390(18) 0.43738(7) 0.55488(17) 0.0325(3) Uani 1 1 d . . .
H1 H 0.1246 0.3947 0.5922 0.039 Uiso 1 1 calc R . .
C2 C 0.10669(18) 0.49719(7) 0.64601(16) 0.0309(3) Uani 1 1 d . . .
C3 C 0.03147(18) 0.56131(7) 0.58970(17) 0.0313(3) Uani 1 1 d . . .
C4 C 0.21150(19) 0.48898(9) 0.80693(17) 0.0385(4) Uani 1 1 d . . .
H4A H 0.2113 0.5338 0.8609 0.046 Uiso 1 1 calc R . .
H4B H 0.1490 0.4547 0.8639 0.046 Uiso 1 1 calc R . .
C5 C 0.4739(2) 0.40456(10) 0.8569(2) 0.0497(4) Uani 1 1 d . . .
H5 H 0.4076 0.3681 0.8944 0.060 Uiso 1 1 calc R . .
C6 C 0.6883(2) 0.46427(11) 0.7875(2) 0.0574(5) Uani 1 1 d . . .
H6 H 0.8040 0.4777 0.7670 0.069 Uiso 1 1 calc R . .
C7 C 0.5386(2) 0.50479(10) 0.7612(2) 0.0539(5) Uani 1 1 d . . .
H7 H 0.5310 0.5502 0.7202 0.065 Uiso 1 1 calc R . .
C8 C 0.0647(2) 0.63024(8) 0.67639(19) 0.0392(4) Uani 1 1 d . . .
H8A H -0.0243 0.6649 0.6320 0.047 Uiso 1 1 calc R . .
H8B H 0.0480 0.6233 0.7839 0.047 Uiso 1 1 calc R . .
C9 C 0.3650(2) 0.68513(9) 0.7854(2) 0.0456(4) Uani 1 1 d . . .
H9 H 0.3384 0.6898 0.8862 0.055 Uiso 1 1 calc R . .
C10 C 0.5007(3) 0.68965(10) 0.5866(2) 0.0531(5) Uani 1 1 d . . .
H10 H 0.5895 0.6981 0.5224 0.064 Uiso 1 1 calc R . .
C11 C 0.3358(2) 0.66022(9) 0.5405(2) 0.0490(4) Uani 1 1 d . . .
H11 H 0.2902 0.6452 0.4409 0.059 Uiso 1 1 calc R . .
H1W H 0.080(4) 0.2366(14) 0.574(3) 0.084(8) Uiso 1 1 d . . .
H2W H 0.245(4) 0.2453(14) 0.676(3) 0.090(8) Uiso 1 1 d . . .
H3W H 0.875(4) 0.3396(15) 0.882(3) 0.093(9) Uiso 1 1 d . . .
H4W H 1.024(4) 0.3047(15) 0.817(4) 0.098(9) Uiso 1 1 d . . .
N1 N 0.40042(16) 0.46627(7) 0.80628(14) 0.0356(3) Uani 1 1 d . . .
N2 N 0.64923(19) 0.40119(9) 0.84770(18) 0.0551(4) Uani 1 1 d . . .
N3 N 0.24932(17) 0.65683(6) 0.66895(14) 0.0362(3) Uani 1 1 d . . .
N4 N 0.5190(2) 0.70536(8) 0.74096(18) 0.0539(4) Uani 1 1 d . . .
O1W O 0.13435(19) 0.26349(7) 0.64908(17) 0.0522(4) Uani 1 1 d . . .
O2W O 0.9859(2) 0.32355(9) 0.90171(19) 0.0665(4) Uani 1 1 d . . .

loop_
_atom_site_aniso_label
_atom_site_aniso_U_11
_atom_site_aniso_U_22
_atom_site_aniso_U_33
_atom_site_aniso_U_23
_atom_site_aniso_U_13
_atom_site_aniso_U_12
C1 0.0286(7) 0.0276(7) 0.0407(8) 0.0034(6) 0.0026(6) 0.0024(5)
C2 0.0242(7) 0.0343(7) 0.0335(8) 0.0001(6) 0.0017(5) -0.0017(5)
C3 0.0255(7) 0.0306(7) 0.0377(8) -0.0020(6) 0.0036(6) -0.0013(5)
C4 0.0314(8) 0.0485(9) 0.0345(8) 0.0004(6) 0.0004(6) 0.0027(6)
C5 0.0416(9) 0.0480(10) 0.0571(11) 0.0120(8) -0.0018(8) 0.0037(7)
C6 0.0337(9) 0.0763(13) 0.0640(12) 0.0026(10) 0.0130(8) 0.0007(8)
C7 0.0403(9) 0.0507(10) 0.0719(13) 0.0147(9) 0.0114(8) -0.0027(7)
C8 0.0375(8) 0.0337(8) 0.0457(9) -0.0066(6) 0.0032(6) -0.0001(6)
C9 0.0498(10) 0.0449(9) 0.0393(9) -0.0053(7) -0.0040(7) -0.0095(7)
C10 0.0527(10) 0.0537(10) 0.0539(11) 0.0093(8) 0.0104(8) -0.0121(8)
C11 0.0556(10) 0.0542(10) 0.0365(9) -0.0022(7) 0.0039(7) -0.0126(8)
N1 0.0294(6) 0.0408(7) 0.0347(7) 0.0021(5) -0.0019(5) 0.0015(5)
N2 0.0438(8) 0.0636(10) 0.0560(9) 0.0031(7) -0.0001(7) 0.0157(7)
N3 0.0409(7) 0.0299(6) 0.0362(7) -0.0028(5) -0.0006(5) -0.0056(5)
N4 0.0491(9) 0.0525(9) 0.0566(9) -0.0006(7) -0.0052(7) -0.0163(7)
O1W 0.0484(8) 0.0466(7) 0.0603(9) 0.0040(6) 0.0025(6) 0.0080(6)
O2W 0.0580(9) 0.0750(10) 0.0636(10) 0.0041(7) -0.0018(7) 0.0208(7)

loop_
_atom_type_symbol
_atom_type_description
_atom_type_scat_dispersion_real
_atom_type_scat_dispersion_imag
_atom_type_scat_source
C C 0.0033 0.0016 'International Tables Vol C Tables 4.2.6.8 and 6.1.1.4'
H H 0.0000 0.0000 'International Tables Vol C Tables 4.2.6.8 and 6.1.1.4'
N N 0.0061 0.0033 'International Tables Vol C Tables 4.2.6.8 and 6.1.1.4'
O O 0.0106 0.0060 'International Tables Vol C Tables 4.2.6.8 and 6.1.1.4'

loop_
_geom_angle_atom_site_label_1
_geom_angle_atom_site_label_2
_geom_angle_atom_site_label_3
_geom_angle
_geom_angle_site_symmetry_1
_geom_angle_site_symmetry_3
_geom_angle_publ_flag
C2 C1 C3 122.53(13) . 3_566 ?
C2 C1 H1 118.7 . . ?
C3 C1 H1 118.7 3_566 . ?
C1 C2 C3 118.72(13) . . ?
C1 C2 C4 118.27(13) . . ?
C3 C2 C4 122.87(13) . . ?
C1 C3 C2 118.74(13) 3_566 . ?
C1 C3 C8 118.06(13) 3_566 . ?
C2 C3 C8 123.16(13) . . ?
N1 C4 C2 113.16(12) . . ?
N1 C4 H4A 108.9 . . ?
C2 C4 H4A 108.9 . . ?
N1 C4 H4B 108.9 . . ?
C2 C4 H4B 108.9 . . ?
H4A C4 H4B 107.8 . . ?
N2 C5 N1 112.42(16) . . ?
N2 C5 H5 123.8 . . ?
N1 C5 H5 123.8 . . ?
C7 C6 N2 111.07(16) . . ?
C7 C6 H6 124.5 . . ?
N2 C6 H6 124.5 . . ?
C6 C7 N1 106.02(16) . . ?
C6 C7 H7 127.0 . . ?
N1 C7 H7 127.0 . . ?
N3 C8 C3 111.34(12) . . ?
N3 C8 H8A 109.4 . . ?
C3 C8 H8A 109.4 . . ?
N3 C8 H8B 109.4 . . ?
C3 C8 H8B 109.4 . . ?
H8A C8 H8B 108.0 . . ?
N4 C9 N3 112.40(16) . . ?
N4 C9 H9 123.8 . . ?
N3 C9 H9 123.8 . . ?
C11 C10 N4 110.34(16) . . ?
C11 C10 H10 124.8 . . ?
N4 C10 H10 124.8 . . ?
C10 C11 N3 106.16(15) . . ?
C10 C11 H11 126.9 . . ?
N3 C11 H11 126.9 . . ?
C5 N1 C7 106.29(14) . . ?
C5 N1 C4 126.89(14) . . ?
C7 N1 C4 126.75(14) . . ?
C5 N2 C6 104.19(15) . . ?
C9 N3 C11 106.33(14) . . ?
C9 N3 C8 127.07(14) . . ?
C11 N3 C8 126.55(13) . . ?
C9 N4 C10 104.77(14) . . ?
H1W O1W H2W 106(2) . . ?
H3W O2W H4W 112(3) . . ?

loop_
_geom_bond_atom_site_label_1
_geom_bond_atom_site_label_2
_geom_bond_distance
_geom_bond_site_symmetry_2
_geom_bond_publ_flag
C1 C2 1.385(2) . ?
C1 C3 1.386(2) 3_566 ?
C1 H1 0.9300 . ?
C2 C3 1.395(2) . ?
C2 C4 1.512(2) . ?
C3 C1 1.386(2) 3_566 ?
C3 C8 1.511(2) . ?
C4 N1 1.4569(19) . ?
C4 H4A 0.9700 . ?
C4 H4B 0.9700 . ?
C5 N2 1.306(2) . ?
C5 N1 1.337(2) . ?
C5 H5 0.9300 . ?
C6 C7 1.337(3) . ?
C6 N2 1.351(3) . ?
C6 H6 0.9300 . ?
C7 N1 1.353(2) . ?
C7 H7 0.9300 . ?
C8 N3 1.460(2) . ?
C8 H8A 0.9700 . ?
C8 H8B 0.9700 . ?
C9 N4 1.305(2) . ?
C9 N3 1.343(2) . ?
C9 H9 0.9300 . ?
C10 C11 1.347(3) . ?
C10 N4 1.365(2) . ?
C10 H10 0.9300 . ?
C11 N3 1.362(2) . ?
C11 H11 0.9300 . ?
O1W H1W 0.88(3) . ?
O1W H2W 0.88(3) . ?
O2W H3W 0.86(3) . ?
O2W H4W 0.90(3) . ?
